data_2202060
loop_
_publ_author_name
'Lindner, Hans J.'
'Lichtenthaler, Frieder W.'
'Fujita, Kahee'
'Yang, Cheng'
'Yuan, De-Qi'
'Nogami, Yasuyoshi'

_publ_section_title
;
 Per(3-deoxy)-\a-cyclomannin: an <i>n</i>-butanol hexahydrate inclusion
 complex
;
_journal_issue 3
_journal_name_full 'Acta Crystallographica Section E'
_journal_page_first o387
_journal_page_last o389
_journal_paper_doi 10.1107/S1600536803003763
_journal_volume 59
_journal_year 2003
_chemical_formula_iupac 'C36 H60 O24, C4 H10 O1, 6H2 O1'
_chemical_formula_moiety 'C36 H60 O24, C4 H10 O1, 6H2 O1'
_chemical_formula_sum 'C40 H82 O31'
_chemical_formula_weight 1059.06
_chemical_name_common per-(3-deoxy)-\a-cyclomannin
_chemical_name_systematic
;
cyclohexakis[(1\\rightarrow4)-3-deoxy-\a-D-arabino-hexopyranosyl]
;
_space_group_IT_number 4
_symmetry_cell_setting monoclinic
_symmetry_space_group_name_Hall 'P 2yb'
_symmetry_space_group_name_H-M 'P 1 21 1'
_atom_sites_solution_hydrogens geom
_atom_sites_solution_primary direct
_atom_sites_solution_secondary difmap
_cell_angle_alpha 90.00
_cell_angle_beta 99.116(5)
_cell_angle_gamma 90.00
_cell_formula_units_Z 2
_cell_length_a 7.3995(5)
_cell_length_b 24.4481(18)
_cell_length_c 14.2649(8)
_cell_measurement_reflns_used 36831
_cell_measurement_temperature 211(2)
_cell_measurement_theta_max 27.06
_cell_measurement_theta_min 1.45
_cell_volume 2548.0(3)
_computing_cell_refinement X-AREA
_computing_data_collection 'X-AREA (Stoe & Cie, 2001)'
_computing_data_reduction 'X-RED (Stoe & Cie, 2001)'
_computing_molecular_graphics 'PLATON (Spek, 1999)'
_computing_publication_material SHELXL97
_computing_structure_refinement 'SHELXL97 (Sheldrick, 1997)'
_computing_structure_solution 'SHELXS97 (Sheldrick, 1997)'
_diffrn_ambient_temperature 211(2)
_diffrn_detector_area_resol_mean 6.67
_diffrn_measured_fraction_theta_full 0.993
_diffrn_measured_fraction_theta_max 0.993
_diffrn_measurement_device '2-circle goniometer'
_diffrn_measurement_device_type 'Stoe IPDS-II'
_diffrn_measurement_method 'rotation method'
_diffrn_radiation_monochromator 'plane graphite'
_diffrn_radiation_source 'sealed tube X-ray tube 12 x 0.4mm long-fine-focus'
_diffrn_radiation_type MoK\a
_diffrn_radiation_wavelength 0.71073
_diffrn_reflns_av_R_equivalents 0.0773
_diffrn_reflns_av_sigmaI/netI 0.0647
_diffrn_reflns_limit_h_max 9
_diffrn_reflns_limit_h_min -9
_diffrn_reflns_limit_k_max 31
_diffrn_reflns_limit_k_min -31
_diffrn_reflns_limit_l_max 18
_diffrn_reflns_limit_l_min -17
_diffrn_reflns_number 36831
_diffrn_reflns_theta_full 27.06
_diffrn_reflns_theta_max 27.06
_diffrn_reflns_theta_min 1.45
_exptl_absorpt_coefficient_mu 0.119
_exptl_absorpt_correction_type none
_exptl_crystal_colour colourless
_exptl_crystal_density_diffrn 1.380
_exptl_crystal_density_method 'not measured'
_exptl_crystal_description plate
_exptl_crystal_F_000 1140
_exptl_crystal_size_max 0.28
_exptl_crystal_size_mid 0.28
_exptl_crystal_size_min 0.12
_refine_diff_density_max 0.358
_refine_diff_density_min -0.303
_refine_ls_extinction_coef 0.0181(8)
_refine_ls_extinction_expression Fc^*^=kFc[1+0.001xFc^2^\l^3^/sin(2\q)]^-1/4^
_refine_ls_extinction_method SHELXL97
_refine_ls_goodness_of_fit_ref 0.992
_refine_ls_hydrogen_treatment mixed
_refine_ls_matrix_type full
_refine_ls_number_parameters 684
_refine_ls_number_reflns 5703
_refine_ls_number_restraints 33
_refine_ls_restrained_S_all 1.002
_refine_ls_R_factor_all 0.0657
_refine_ls_R_factor_gt 0.0386
_refine_ls_shift/su_max 0.002
_refine_ls_shift/su_mean 0.000
_refine_ls_structure_factor_coef Fsqd
_refine_ls_weighting_details 'calc w = 1/[\s^2^(Fo^2^)+(0.0304P)^2^] where P = (Fo^2^+2Fc^2^)/3'
_refine_ls_weighting_scheme calc
_refine_ls_wR_factor_gt 0.0717
_refine_ls_wR_factor_ref 0.0764
_reflns_number_gt 3750
_reflns_number_total 5703
_reflns_threshold_expression I>2\s(I)
_cod_data_source_file na6201.cif
_cod_data_source_block I
_cod_original_sg_symbol_H-M 'P 21'
_cod_database_code 2202060
_cod_database_fobs_code 2202060

loop_
_symmetry_equiv_pos_as_xyz
'x, y, z'
'-x, y+1/2, -z'

loop_
_atom_site_label
_atom_site_fract_x
_atom_site_fract_y
_atom_site_fract_z
_atom_site_U_iso_or_equiv
_atom_site_adp_type
_atom_site_calc_flag
_atom_site_refinement_flags
_atom_site_occupancy
_atom_site_disorder_assembly
_atom_site_disorder_group
_atom_site_type_symbol
O4F 0.2225(3) 0.31185(9) 0.28173(16) 0.0322(6) Uani d . 1 . . O
C1A 0.1623(5) 0.27395(14) 0.2093(2) 0.0312(8) Uani d . 1 . . C
H1A 0.1369 0.2386 0.2385 0.037 Uiso calc R 1 . . H
C2A 0.3166(5) 0.26621(14) 0.1523(3) 0.0343(8) Uani d . 1 . . C
H2A 0.4301 0.2564 0.1956 0.041 Uiso calc R 1 . . H
O2A 0.2697(5) 0.22328(11) 0.08454(19) 0.0502(8) Uani d . 1 . . O
H2O1 0.3022 0.1934 0.1094 0.060 Uiso calc R 1 . . H
C3A 0.3477(5) 0.31795(15) 0.0997(3) 0.0348(8) Uani d . 1 . . C
H3A1 0.4348 0.3105 0.0562 0.042 Uiso calc R 1 . . H
H3A2 0.4021 0.3456 0.1454 0.042 Uiso calc R 1 . . H
C4A 0.1716(5) 0.34044(13) 0.0435(3) 0.0303(8) Uani d . 1 . . C
H4A 0.1324 0.3178 -0.0136 0.036 Uiso calc R 1 . . H
C5A 0.0208(5) 0.34344(14) 0.1037(3) 0.0321(8) Uani d . 1 . . C
H5A 0.0522 0.3723 0.1523 0.039 Uiso calc R 1 . . H
O5A 0.0007(3) 0.29237(9) 0.15094(17) 0.0335(6) Uani d . 1 . . O
C6A -0.1642(5) 0.35617(15) 0.0474(3) 0.0406(9) Uani d . 1 . . C
H6A1 -0.2545 0.3580 0.0906 0.049 Uiso calc R 1 . . H
H6A2 -0.1597 0.3921 0.0175 0.049 Uiso calc R 1 . . H
O6A -0.2219(4) 0.31641(11) -0.02437(19) 0.0490(7) Uani d . 1 . . O
H6O1 -0.2117 0.2853 -0.0006 0.059 Uiso calc R 1 . . H
O4A 0.2034(4) 0.39577(9) 0.01662(17) 0.0386(6) Uani d . 1 . . O
C1B 0.2172(5) 0.40684(14) -0.0790(2) 0.0327(8) Uani d . 1 . . C
H1B 0.2160 0.3718 -0.1139 0.039 Uiso calc R 1 . . H
C2B 0.3992(5) 0.43492(14) -0.0801(3) 0.0338(8) Uani d . 1 . . C
H2B 0.4969 0.4126 -0.0430 0.041 Uiso calc R 1 . . H
O2B 0.4337(4) 0.43879(11) -0.17533(18) 0.0444(7) Uani d . 1 . . O
H2O2 0.4990 0.4128 -0.1867 0.053 Uiso calc R 1 . . H
C3B 0.3982(5) 0.49086(15) -0.0343(3) 0.0349(8) Uani d . 1 . . C
H3B1 0.5075 0.5110 -0.0452 0.042 Uiso calc R 1 . . H
H3B2 0.4047 0.4863 0.0344 0.042 Uiso calc R 1 . . H
C4B 0.2283(5) 0.52446(13) -0.0726(2) 0.0299(8) Uani d . 1 . . C
H4B 0.2378 0.5389 -0.1365 0.036 Uiso calc R 1 . . H
C5B 0.0543(4) 0.49150(14) -0.0757(3) 0.0320(8) Uani d . 1 . . C
H5B 0.0327 0.4850 -0.0099 0.038 Uiso calc R 1 . . H
O5B 0.0692(3) 0.43910(9) -0.12140(17) 0.0347(6) Uani d . 1 . . O
C6B -0.1131(5) 0.51864(16) -0.1308(3) 0.0399(9) Uani d . 1 . . C
H6B1 -0.2188 0.4943 -0.1322 0.048 Uiso calc R 1 . . H
H6B2 -0.1388 0.5525 -0.0984 0.048 Uiso calc R 1 . . H
O6B -0.0885(4) 0.53099(12) -0.2253(2) 0.0567(8) Uani d . 1 . . O
H6O2 -0.0510 0.5629 -0.2278 0.068 Uiso calc R 1 . . H
O4B 0.2312(4) 0.56883(9) -0.00572(17) 0.0354(6) Uani d . 1 . . O
C1C 0.1633(5) 0.62024(13) -0.0388(3) 0.0323(8) Uani d . 1 . . C
H1C 0.1384 0.6196 -0.1091 0.039 Uiso calc R 1 . . H
C2C 0.3123(5) 0.66169(14) -0.0070(3) 0.0331(8) Uani d . 1 . . C
H2C 0.4267 0.6500 -0.0290 0.040 Uiso calc R 1 . . H
O2C 0.2604(4) 0.71465(10) -0.04514(18) 0.0444(7) Uani d . 1 . . O
H2O3 0.2488 0.7136 -0.1039 0.053 Uiso calc R 1 . . H
C3C 0.3450(5) 0.66581(15) 0.1002(2) 0.0330(8) Uani d . 1 . . C
H3C1 0.4012 0.6318 0.1272 0.040 Uiso calc R 1 . . H
H3C2 0.4302 0.6959 0.1198 0.040 Uiso calc R 1 . . H
C4C 0.1681(5) 0.67571(14) 0.1383(2) 0.0284(8) Uani d . 1 . . C
H4C 0.1254 0.7136 0.1242 0.034 Uiso calc R 1 . . H
C5C 0.0185(5) 0.63501(14) 0.0977(2) 0.0321(8) Uani d . 1 . . C
H5C 0.0534 0.5981 0.1230 0.038 Uiso calc R 1 . . H
O5C 0.0000(3) 0.63362(9) -0.00432(17) 0.0328(6) Uani d . 1 . . O
C6C -0.1675(5) 0.64918(14) 0.1211(3) 0.0365(9) Uani d . 1 . . C
H6C1 -0.2596 0.6262 0.0827 0.044 Uiso calc R 1 . . H
H6C2 -0.1698 0.6407 0.1880 0.044 Uiso calc R 1 . . H
O6C -0.2158(4) 0.70547(10) 0.10437(18) 0.0415(6) Uani d . 1 . . O
H6O3 -0.2254 0.7121 0.0467 0.050 Uiso calc R 1 . . H
O4C 0.2102(3) 0.66758(9) 0.24001(16) 0.0316(6) Uani d . 1 . . O
C1D 0.1384(5) 0.70530(13) 0.3004(2) 0.0291(8) Uani d . 1 . . C
H1D 0.0943 0.7382 0.2632 0.035 Uiso calc R 1 . . H
C2D 0.2933(5) 0.72126(13) 0.3763(2) 0.0288(8) Uani d . 1 . . C
H2D 0.3942 0.7368 0.3467 0.035 Uiso calc R 1 . . H
O2D 0.2344(4) 0.76077(10) 0.43948(17) 0.0378(6) Uani d . 1 . . O
H2O4 0.1993 0.7889 0.4094 0.045 Uiso calc R 1 . . H
C3D 0.3611(5) 0.67089(13) 0.4340(2) 0.0296(8) Uani d . 1 . . C
H3D1 0.4189 0.6458 0.3941 0.036 Uiso calc R 1 . . H
H3D2 0.4540 0.6819 0.4875 0.036 Uiso calc R 1 . . H
C4D 0.2072(5) 0.64144(13) 0.4715(2) 0.0283(8) Uani d . 1 . . C
H4D 0.1737 0.6618 0.5263 0.034 Uiso calc R 1 . . H
C5D 0.0381(5) 0.63395(13) 0.3962(2) 0.0291(8) Uani d . 1 . . C
H5D 0.0610 0.6036 0.3537 0.035 Uiso calc R 1 . . H
O5D -0.0084(3) 0.68235(9) 0.33964(16) 0.0296(5) Uani d . 1 . . O
C6D -0.1320(5) 0.62111(15) 0.4380(3) 0.0364(9) Uani d . 1 . . C
H6D1 -0.2377 0.6210 0.3870 0.044 Uiso calc R 1 . . H
H6D2 -0.1205 0.5844 0.4658 0.044 Uiso calc R 1 . . H
O6D -0.1644(4) 0.65909(11) 0.50879(18) 0.0410(6) Uani d . 1 . . O
H6O4 -0.1928 0.6892 0.4838 0.049 Uiso calc R 1 . . H
O4D 0.2756(3) 0.58788(9) 0.50200(16) 0.0307(6) Uani d . 1 . . O
C1E 0.2629(5) 0.57213(14) 0.5958(2) 0.0298(8) Uani d . 1 . . C
H1E 0.2589 0.6055 0.6347 0.036 Uiso calc R 1 . . H
C2E 0.4346(5) 0.54019(14) 0.6341(2) 0.0308(8) Uani d . 1 . . C
H2E 0.5422 0.5611 0.6205 0.037 Uiso calc R 1 . . H
O2E 0.4451(4) 0.53597(10) 0.73517(18) 0.0423(6) Uani d . 1 . . O
H2O5 0.4708 0.5041 0.7521 0.051 Uiso calc R 1 . . H
C3E 0.4344(4) 0.48489(14) 0.5867(3) 0.0308(8) Uani d . 1 . . C
H3E1 0.5356 0.4629 0.6197 0.037 Uiso calc R 1 . . H
H3E2 0.4546 0.4898 0.5209 0.037 Uiso calc R 1 . . H
C4E 0.2552(5) 0.45440(13) 0.5871(3) 0.0280(8) Uani d . 1 . . C
H4E 0.2450 0.4426 0.6524 0.034 Uiso calc R 1 . . H
C5E 0.0935(4) 0.48971(14) 0.5477(2) 0.0300(8) Uani d . 1 . . C
H5E 0.0987 0.4977 0.4801 0.036 Uiso calc R 1 . . H
O5E 0.1021(3) 0.54085(9) 0.60000(17) 0.0310(5) Uani d . 1 . . O
C6E -0.0926(5) 0.46611(14) 0.5557(3) 0.0344(8) Uani d . 1 . . C
H6E1 -0.1865 0.4938 0.5359 0.041 Uiso calc R 1 . . H
H6E2 -0.1168 0.4349 0.5123 0.041 Uiso calc R 1 . . H
O6E -0.1062(4) 0.44867(11) 0.64923(19) 0.0458(7) Uani d . 1 . . O
H6O5 -0.0765 0.4742 0.6870 0.055 Uiso calc R 1 . . H
O4E 0.2658(3) 0.40715(9) 0.52746(16) 0.0318(6) Uani d . 1 . . O
C1F 0.1890(5) 0.35722(13) 0.5528(3) 0.0307(8) Uani d . 1 . . C
H1F 0.1683 0.3595 0.6196 0.037 Uiso calc R 1 . . H
C2F 0.3285(5) 0.31301(13) 0.5446(2) 0.0301(8) Uani d . 1 . . C
H2F 0.4454 0.3218 0.5859 0.036 Uiso calc R 1 . . H
O2F 0.2604(4) 0.26115(9) 0.57169(17) 0.0364(6) Uani d . 1 . . O
H2O6 0.2488 0.2621 0.6286 0.044 Uiso calc R 1 . . H
C3F 0.3581(5) 0.30864(15) 0.4428(2) 0.0309(8) Uani d . 1 . . C
H3F1 0.4375 0.2772 0.4363 0.037 Uiso calc R 1 . . H
H3F2 0.4208 0.3416 0.4258 0.037 Uiso calc R 1 . . H
C4F 0.1809(5) 0.30196(14) 0.3752(2) 0.0283(8) Uani d . 1 . . C
H4F 0.1353 0.2641 0.3792 0.034 Uiso calc R 1 . . H
C5F 0.0331(5) 0.34242(14) 0.3942(2) 0.0305(8) Uani d . 1 . . C
H5F 0.0639 0.3791 0.3717 0.037 Uiso calc R 1 . . H
O5F 0.0217(3) 0.34577(9) 0.49425(17) 0.0307(5) Uani d . 1 . . O
C6F -0.1578(5) 0.32750(15) 0.3469(3) 0.0380(9) Uani d . 1 . . C
H6F1 -0.2450 0.3537 0.3663 0.046 Uiso calc R 1 . . H
H6F2 -0.1646 0.3303 0.2779 0.046 Uiso calc R 1 . . H
O6F -0.2094(4) 0.27375(11) 0.37012(18) 0.0419(6) Uani d . 1 . . O
H6O6 -0.2189 0.2724 0.4273 0.050 Uiso calc R 1 . . H
O1W -0.2321(4) 0.19112(11) 0.24343(19) 0.0455(7) Uani d D 1 . . O
H11W -0.126(4) 0.1721(13) 0.258(3) 0.055 Uiso d D 1 . . H
H12W -0.216(5) 0.2220(11) 0.278(3) 0.055 Uiso d D 1 . . H
O2W 0.5907(4) 0.33858(11) 0.80191(19) 0.0387(6) Uani d D 1 . . O
H21W 0.648(5) 0.3291(16) 0.8611(14) 0.046 Uiso d D 1 . . H
H22W 0.678(4) 0.3350(17) 0.766(2) 0.046 Uiso d D 1 . . H
O3W 0.2425(4) 0.28763(11) 0.76561(19) 0.0449(7) Uani d D 1 . . O
H31W 0.356(3) 0.3028(14) 0.777(3) 0.054 Uiso d D 1 . . H
H32W 0.251(5) 0.2581(12) 0.804(3) 0.054 Uiso d D 1 . . H
O4W 0.1082(4) 0.13764(12) 0.2971(2) 0.0522(8) Uani d D 1 . . O
H41W 0.219(4) 0.1414(19) 0.278(3) 0.063 Uiso d D 1 . . H
H42W 0.125(5) 0.1439(19) 0.3592(15) 0.063 Uiso d D 1 . . H
O5W 0.8832(4) 0.34154(11) 0.7026(2) 0.0453(7) Uani d D 1 . . O
H51W 0.871(5) 0.3763(9) 0.688(3) 0.054 Uiso d D 1 . . H
H52W 1.000(3) 0.3347(15) 0.729(3) 0.054 Uiso d D 1 . . H
O6W 0.4265(4) 0.13750(13) 0.2063(2) 0.0566(8) Uani d D 1 . . O
H61W 0.535(4) 0.1565(14) 0.223(3) 0.068 Uiso d D 1 . . H
H62W 0.455(5) 0.1024(8) 0.214(3) 0.068 Uiso d D 1 . . H
O11L 0.793(5) 0.4946(16) 0.222(3) 0.318(16) Uiso d PD 0.50 A 1 O
C11L 0.607(5) 0.5175(15) 0.246(2) 0.250(14) Uiso d PD 0.50 A 1 C
C21L 0.487(4) 0.4693(12) 0.288(2) 0.195(10) Uiso d PD 0.50 A 1 C
C31L 0.307(4) 0.5124(12) 0.292(2) 0.190(10) Uiso d PD 0.50 A 1 C
C41L 0.208(3) 0.4876(14) 0.207(2) 0.217(11) Uiso d PD 0.50 A 1 C
O12L 0.869(5) 0.4853(17) 0.185(3) 0.36(2) Uiso d PD 0.50 B 2 O
C12L 0.822(5) 0.479(2) 0.276(3) 0.31(3) Uiso d PD 0.50 B 2 C
C22L 0.603(4) 0.4683(13) 0.245(2) 0.211(12) Uiso d PD 0.50 B 2 C
C32L 0.461(4) 0.5154(10) 0.2769(18) 0.174(9) Uiso d PD 0.50 B 2 C
C42L 0.310(3) 0.4701(11) 0.281(2) 0.176(9) Uiso d PD 0.50 B 2 C

loop_
_atom_site_aniso_label
_atom_site_aniso_U_11
_atom_site_aniso_U_22
_atom_site_aniso_U_33
_atom_site_aniso_U_12
_atom_site_aniso_U_13
_atom_site_aniso_U_23
O4F 0.0420(15) 0.0297(12) 0.0251(13) -0.0051(11) 0.0055(11) -0.0014(10)
C1A 0.037(2) 0.0286(17) 0.0257(19) -0.0021(15) -0.0014(16) 0.0001(15)
C2A 0.041(2) 0.0325(19) 0.029(2) 0.0044(16) 0.0040(16) -0.0021(16)
O2A 0.087(2) 0.0293(13) 0.0345(16) 0.0088(14) 0.0091(15) -0.0024(12)
C3A 0.038(2) 0.0345(19) 0.034(2) 0.0015(16) 0.0129(17) 0.0003(16)
C4A 0.042(2) 0.0197(16) 0.031(2) -0.0016(15) 0.0115(17) 0.0031(14)
C5A 0.037(2) 0.0289(17) 0.0305(19) 0.0007(15) 0.0065(17) 0.0049(15)
O5A 0.0354(14) 0.0324(12) 0.0314(14) -0.0058(10) 0.0014(11) 0.0085(10)
C6A 0.035(2) 0.038(2) 0.047(2) 0.0018(17) -0.0003(18) 0.0011(18)
O6A 0.0566(18) 0.0417(15) 0.0428(16) -0.0088(14) -0.0097(14) 0.0099(13)
O4A 0.0670(18) 0.0231(12) 0.0283(14) -0.0036(12) 0.0160(13) 0.0036(10)
C1B 0.048(2) 0.0263(18) 0.0254(19) 0.0016(16) 0.0108(17) 0.0004(15)
C2B 0.043(2) 0.0295(18) 0.030(2) 0.0057(16) 0.0097(17) 0.0045(15)
O2B 0.0595(18) 0.0388(15) 0.0403(16) 0.0136(13) 0.0247(13) 0.0057(12)
C3B 0.0355(19) 0.0302(18) 0.039(2) 0.0037(17) 0.0069(17) -0.0014(16)
C4B 0.040(2) 0.0237(17) 0.0275(19) 0.0024(15) 0.0088(17) -0.0026(14)
C5B 0.0365(19) 0.0262(17) 0.035(2) 0.0015(16) 0.0094(16) -0.0034(16)
O5B 0.0405(15) 0.0285(12) 0.0333(14) 0.0010(11) 0.0006(12) -0.0006(11)
C6B 0.039(2) 0.040(2) 0.041(2) 0.0016(17) 0.0068(19) -0.0029(17)
O6B 0.068(2) 0.0579(19) 0.0430(18) 0.0072(16) 0.0054(15) 0.0149(14)
O4B 0.0539(17) 0.0234(12) 0.0285(13) 0.0074(11) 0.0049(12) -0.0029(10)
C1C 0.038(2) 0.0270(18) 0.032(2) 0.0075(15) 0.0068(17) 0.0023(15)
C2C 0.037(2) 0.0300(18) 0.033(2) 0.0003(15) 0.0093(17) -0.0004(15)
O2C 0.072(2) 0.0297(14) 0.0321(15) 0.0015(12) 0.0108(15) 0.0029(11)
C3C 0.034(2) 0.0352(19) 0.030(2) -0.0039(16) 0.0063(16) -0.0011(16)
C4C 0.0319(19) 0.0276(17) 0.0261(19) -0.0002(14) 0.0058(15) 0.0001(14)
C5C 0.034(2) 0.0328(18) 0.029(2) -0.0003(16) 0.0059(16) 0.0012(15)
O5C 0.0343(14) 0.0371(13) 0.0269(13) 0.0015(11) 0.0043(11) -0.0058(11)
C6C 0.033(2) 0.038(2) 0.038(2) -0.0016(16) 0.0041(17) -0.0003(16)
O6C 0.0424(15) 0.0487(16) 0.0342(15) 0.0098(12) 0.0087(13) -0.0032(12)
O4C 0.0408(15) 0.0326(13) 0.0221(13) 0.0063(10) 0.0066(11) -0.0010(10)
C1D 0.038(2) 0.0256(17) 0.0258(19) 0.0018(15) 0.0122(16) -0.0009(14)
C2D 0.0330(19) 0.0259(16) 0.0274(19) 0.0031(14) 0.0044(16) -0.0001(14)
O2D 0.0515(16) 0.0288(13) 0.0325(15) 0.0054(11) 0.0051(13) -0.0021(11)
C3D 0.0303(19) 0.0266(17) 0.031(2) -0.0002(14) 0.0032(16) 0.0041(15)
C4D 0.0308(19) 0.0208(16) 0.032(2) 0.0021(14) 0.0015(16) 0.0006(14)
C5D 0.0317(19) 0.0246(16) 0.031(2) -0.0002(15) 0.0041(16) 0.0041(14)
O5D 0.0300(13) 0.0298(12) 0.0294(13) 0.0022(10) 0.0058(11) 0.0047(10)
C6D 0.034(2) 0.0344(19) 0.042(2) -0.0011(16) 0.0080(18) 0.0020(16)
O6D 0.0424(16) 0.0435(15) 0.0398(16) 0.0081(12) 0.0151(13) 0.0085(12)
O4D 0.0404(14) 0.0248(12) 0.0276(13) 0.0051(10) 0.0077(11) 0.0052(10)
C1E 0.036(2) 0.0269(18) 0.027(2) -0.0009(15) 0.0060(16) 0.0036(14)
C2E 0.035(2) 0.0297(18) 0.027(2) -0.0063(15) 0.0032(16) 0.0032(15)
O2E 0.0566(17) 0.0361(14) 0.0317(15) -0.0007(13) -0.0010(13) 0.0048(11)
C3E 0.0282(17) 0.0293(18) 0.034(2) 0.0029(16) 0.0013(15) -0.0004(16)
C4E 0.033(2) 0.0246(17) 0.0257(19) -0.0024(14) 0.0036(15) -0.0045(14)
C5E 0.0330(18) 0.0275(17) 0.0303(19) -0.0015(16) 0.0069(16) -0.0028(15)
O5E 0.0333(13) 0.0248(12) 0.0364(14) -0.0014(10) 0.0095(11) -0.0014(10)
C6E 0.034(2) 0.0314(18) 0.038(2) 0.0022(15) 0.0051(17) -0.0025(15)
O6E 0.0459(17) 0.0506(16) 0.0432(17) -0.0099(14) 0.0142(14) 0.0030(13)
O4E 0.0418(15) 0.0240(12) 0.0321(14) -0.0041(10) 0.0134(11) -0.0041(10)
C1F 0.035(2) 0.0246(17) 0.034(2) -0.0043(15) 0.0078(16) -0.0017(15)
C2F 0.0352(19) 0.0251(16) 0.0293(19) -0.0017(15) 0.0030(16) 0.0012(14)
O2F 0.0543(16) 0.0273(13) 0.0286(14) -0.0004(11) 0.0094(13) 0.0039(10)
C3F 0.0297(19) 0.0334(18) 0.029(2) 0.0030(15) 0.0039(16) 0.0002(15)
C4F 0.036(2) 0.0295(18) 0.0200(18) -0.0009(15) 0.0062(15) 0.0035(14)
C5F 0.034(2) 0.0308(17) 0.028(2) 0.0032(15) 0.0081(16) 0.0020(15)
O5F 0.0307(13) 0.0313(12) 0.0306(13) -0.0003(10) 0.0066(11) -0.0036(10)
C6F 0.031(2) 0.044(2) 0.039(2) -0.0004(16) 0.0049(18) -0.0024(16)
O6F 0.0448(15) 0.0487(16) 0.0342(15) -0.0144(13) 0.0119(13) -0.0102(12)
O1W 0.0605(19) 0.0381(16) 0.0377(16) -0.0068(13) 0.0077(14) -0.0033(12)
O2W 0.0454(16) 0.0397(15) 0.0316(15) 0.0046(12) 0.0081(13) 0.0032(12)
O3W 0.0497(18) 0.0434(17) 0.0401(17) -0.0093(13) 0.0020(14) 0.0040(12)
O4W 0.068(2) 0.0495(17) 0.0417(17) -0.0076(15) 0.0173(16) -0.0005(14)
O5W 0.0573(19) 0.0330(15) 0.0474(17) -0.0019(13) 0.0135(15) -0.0008(13)
O6W 0.055(2) 0.0456(18) 0.066(2) 0.0011(15) 0.0009(17) 0.0149(16)

loop_
_atom_type_symbol
_atom_type_description
_atom_type_scat_dispersion_real
_atom_type_scat_dispersion_imag
_atom_type_scat_source
C C 0.0033 0.0016 'International Tables Vol C Tables 4.2.6.8 and 6.1.1.4'
H H 0.0000 0.0000 'International Tables Vol C Tables 4.2.6.8 and 6.1.1.4'
O O 0.0106 0.0060 'International Tables Vol C Tables 4.2.6.8 and 6.1.1.4'

loop_
_geom_angle_atom_site_label_1
_geom_angle_atom_site_label_2
_geom_angle_atom_site_label_3
_geom_angle
C1A O4F C4F 118.8(3)
O4F C1A O5A 111.2(3)
O4F C1A C2A 107.4(3)
O5A C1A C2A 111.2(3)
O4F C1A H1A 109.0
O5A C1A H1A 109.0
C2A C1A H1A 109.0
O2A C2A C3A 108.6(3)
O2A C2A C1A 109.4(3)
C3A C2A C1A 110.5(3)
O2A C2A H2A 109.5
C3A C2A H2A 109.5
C1A C2A H2A 109.5
C2A O2A H2O1 109.5
C2A C3A C4A 112.3(3)
C2A C3A H3A1 109.1
C4A C3A H3A1 109.1
C2A C3A H3A2 109.1
C4A C3A H3A2 109.1
H3A1 C3A H3A2 107.9
O4A C4A C5A 105.8(3)
O4A C4A C3A 108.6(3)
C5A C4A C3A 111.5(3)
O4A C4A H4A 110.3
C5A C4A H4A 110.3
C3A C4A H4A 110.3
O5A C5A C6A 106.0(3)
O5A C5A C4A 111.4(3)
C6A C5A C4A 113.4(3)
O5A C5A H5A 108.6
C6A C5A H5A 108.6
C4A C5A H5A 108.6
C1A O5A C5A 114.2(3)
O6A C6A C5A 112.7(3)
O6A C6A H6A1 109.1
C5A C6A H6A1 109.1
O6A C6A H6A2 109.1
C5A C6A H6A2 109.1
H6A1 C6A H6A2 107.8
C6A O6A H6O1 109.5
C1B O4A C4A 118.7(3)
O5B C1B O4A 110.7(3)
O5B C1B C2B 112.0(3)
O4A C1B C2B 107.3(3)
O5B C1B H1B 108.9
O4A C1B H1B 108.9
C2B C1B H1B 108.9
O2B C2B C1B 109.5(3)
O2B C2B C3B 111.4(3)
C1B C2B C3B 109.9(3)
O2B C2B H2B 108.7
C1B C2B H2B 108.7
C3B C2B H2B 108.7
C2B O2B H2O2 109.5
C2B C3B C4B 113.0(3)
C2B C3B H3B1 109.0
C4B C3B H3B1 109.0
C2B C3B H3B2 109.0
C4B C3B H3B2 109.0
H3B1 C3B H3B2 107.8
O4B C4B C5B 110.1(3)
O4B C4B C3B 104.1(3)
C5B C4B C3B 111.9(3)
O4B C4B H4B 110.2
C5B C4B H4B 110.2
C3B C4B H4B 110.2
O5B C5B C6B 105.6(3)
O5B C5B C4B 111.0(3)
C6B C5B C4B 113.9(3)
O5B C5B H5B 108.7
C6B C5B H5B 108.7
C4B C5B H5B 108.7
C1B O5B C5B 114.3(3)
O6B C6B C5B 111.6(3)
O6B C6B H6B1 109.3
C5B C6B H6B1 109.3
O6B C6B H6B2 109.3
C5B C6B H6B2 109.3
H6B1 C6B H6B2 108.0
C6B O6B H6O2 109.5
C1C O4B C4B 118.9(3)
O4B C1C O5C 111.7(3)
O4B C1C C2C 107.1(3)
O5C C1C C2C 111.3(3)
O4B C1C H1C 108.9
O5C C1C H1C 108.9
C2C C1C H1C 108.9
O2C C2C C1C 110.7(3)
O2C C2C C3C 108.3(3)
C1C C2C C3C 109.8(3)
O2C C2C H2C 109.3
C1C C2C H2C 109.3
C3C C2C H2C 109.3
C2C O2C H2O3 109.5
C4C C3C C2C 111.4(3)
C4C C3C H3C1 109.4
C2C C3C H3C1 109.4
C4C C3C H3C2 109.4
C2C C3C H3C2 109.4
H3C1 C3C H3C2 108.0
O4C C4C C3C 106.1(3)
O4C C4C C5C 108.5(3)
C3C C4C C5C 112.0(3)
O4C C4C H4C 110.1
C3C C4C H4C 110.1
C5C C4C H4C 110.1
O5C C5C C6C 106.5(3)
O5C C5C C4C 110.1(3)
C6C C5C C4C 113.5(3)
O5C C5C H5C 108.9
C6C C5C H5C 108.9
C4C C5C H5C 108.9
C1C O5C C5C 114.0(3)
O6C C6C C5C 113.4(3)
O6C C6C H6C1 108.9
C5C C6C H6C1 108.9
O6C C6C H6C2 108.9
C5C C6C H6C2 108.9
H6C1 C6C H6C2 107.7
C6C O6C H6O3 109.5
C1D O4C C4C 118.4(2)
O5D C1D O4C 111.5(3)
O5D C1D C2D 111.4(3)
O4C C1D C2D 106.9(3)
O5D C1D H1D 109.0
O4C C1D H1D 109.0
C2D C1D H1D 109.0
O2D C2D C1D 110.9(3)
O2D C2D C3D 108.2(3)
C1D C2D C3D 109.2(3)
O2D C2D H2D 109.5
C1D C2D H2D 109.5
C3D C2D H2D 109.5
C2D O2D H2O4 109.5
C4D C3D C2D 111.9(3)
C4D C3D H3D1 109.2
C2D C3D H3D1 109.2
C4D C3D H3D2 109.2
C2D C3D H3D2 109.2
H3D1 C3D H3D2 107.9
O4D C4D C3D 106.8(3)
O4D C4D C5D 108.2(3)
C3D C4D C5D 112.8(3)
O4D C4D H4D 109.7
C3D C4D H4D 109.7
C5D C4D H4D 109.7
O5D C5D C6D 104.6(3)
O5D C5D C4D 113.1(3)
C6D C5D C4D 112.9(3)
O5D C5D H5D 108.7
C6D C5D H5D 108.7
C4D C5D H5D 108.7
C1D O5D C5D 114.6(2)
O6D C6D C5D 113.0(3)
O6D C6D H6D1 109.0
C5D C6D H6D1 109.0
O6D C6D H6D2 109.0
C5D C6D H6D2 109.0
H6D1 C6D H6D2 107.8
C6D O6D H6O4 109.5
C1E O4D C4D 117.4(3)
O4D C1E O5E 111.7(3)
O4D C1E C2E 107.8(3)
O5E C1E C2E 111.5(3)
O4D C1E H1E 108.6
O5E C1E H1E 108.6
C2E C1E H1E 108.6
O2E C2E C3E 112.4(3)
O2E C2E C1E 107.9(3)
C3E C2E C1E 110.9(3)
O2E C2E H2E 108.5
C3E C2E H2E 108.5
C1E C2E H2E 108.5
C2E O2E H2O5 109.5
C2E C3E C4E 112.1(3)
C2E C3E H3E1 109.2
C4E C3E H3E1 109.2
C2E C3E H3E2 109.2
C4E C3E H3E2 109.2
H3E1 C3E H3E2 107.9
O4E C4E C5E 110.6(3)
O4E C4E C3E 105.1(3)
C5E C4E C3E 111.0(3)
O4E C4E H4E 110.0
C5E C4E H4E 110.0
C3E C4E H4E 110.0
O5E C5E C4E 109.5(3)
O5E C5E C6E 104.8(3)
C4E C5E C6E 115.5(3)
O5E C5E H5E 108.9
C4E C5E H5E 108.9
C6E C5E H5E 108.9
C1E O5E C5E 114.2(2)
O6E C6E C5E 112.7(3)
O6E C6E H6E1 109.1
C5E C6E H6E1 109.1
O6E C6E H6E2 109.1
C5E C6E H6E2 109.1
H6E1 C6E H6E2 107.8
C6E O6E H6O5 109.5
C1F O4E C4E 118.5(2)
O5F C1F O4E 111.7(3)
O5F C1F C2F 111.0(3)
O4E C1F C2F 106.8(3)
O5F C1F H1F 109.1
O4E C1F H1F 109.1
C2F C1F H1F 109.1
O2F C2F C3F 107.9(3)
O2F C2F C1F 109.7(3)
C3F C2F C1F 109.3(3)
O2F C2F H2F 110.0
C3F C2F H2F 110.0
C1F C2F H2F 110.0
C2F O2F H2O6 109.5
C2F C3F C4F 112.3(3)
C2F C3F H3F1 109.1
C4F C3F H3F1 109.1
C2F C3F H3F2 109.1
C4F C3F H3F2 109.1
H3F1 C3F H3F2 107.9
O4F C4F C3F 106.5(3)
O4F C4F C5F 108.6(3)
C3F C4F C5F 113.0(3)
O4F C4F H4F 109.6
C3F C4F H4F 109.6
C5F C4F H4F 109.6
O5F C5F C6F 104.9(3)
O5F C5F C4F 111.5(3)
C6F C5F C4F 114.1(3)
O5F C5F H5F 108.7
C6F C5F H5F 108.7
C4F C5F H5F 108.7
C1F O5F C5F 114.5(2)
O6F C6F C5F 112.7(3)
O6F C6F H6F1 109.1
C5F C6F H6F1 109.1
O6F C6F H6F2 109.1
C5F C6F H6F2 109.1
H6F1 C6F H6F2 107.8
C6F O6F H6O6 109.5
H11W O1W H12W 106(3)
H21W O2W H22W 104(2)
H31W O3W H32W 104(2)
H41W O4W H42W 107(3)
H51W O5W H52W 110(3)
H61W O6W H62W 106(3)
O11L C11L C21L 112(3)
C11L C21L C31L 92(2)
C41L C31L C21L 90.4(19)
O12L C12L C22L 99(3)
C12L C22L C32L 117(3)
C42L C32L C22L 90.4(18)

loop_
_geom_bond_atom_site_label_1
_geom_bond_atom_site_label_2
_geom_bond_site_symmetry_2
_geom_bond_distance
_geom_bond_publ_flag
O4F C1A . 1.406(4) ?
O4F C4F . 1.436(4) ?
C1A O5A . 1.418(4) ?
C1A C2A . 1.515(5) ?
C1A H1A . 0.9900 ?
C2A O2A . 1.432(4) ?
C2A C3A . 1.507(5) ?
C2A H2A . 0.9900 ?
O2A H2O1 . 0.8300 ?
C3A C4A . 1.520(5) ?
C3A H3A1 . 0.9800 ?
C3A H3A2 . 0.9800 ?
C4A O4A . 1.436(4) ?
C4A C5A . 1.513(5) ?
C4A H4A . 0.9900 ?
C5A O5A . 1.438(4) ?
C5A C6A . 1.506(5) ?
C5A H5A . 0.9900 ?
C6A O6A . 1.427(5) ?
C6A H6A1 . 0.9800 ?
C6A H6A2 . 0.9800 ?
O6A H6O1 . 0.8300 ?
O4A C1B . 1.410(4) ?
C1B O5B . 1.406(4) ?
C1B C2B . 1.514(5) ?
C1B H1B . 0.9900 ?
C2B O2B . 1.425(4) ?
C2B C3B . 1.516(5) ?
C2B H2B . 0.9900 ?
O2B H2O2 . 0.8300 ?
C3B C4B . 1.528(5) ?
C3B H3B1 . 0.9800 ?
C3B H3B2 . 0.9800 ?
C4B O4B . 1.443(4) ?
C4B C5B . 1.514(5) ?
C4B H4B . 0.9900 ?
C5B O5B . 1.449(4) ?
C5B C6B . 1.511(5) ?
C5B H5B . 0.9900 ?
C6B O6B . 1.422(5) ?
C6B H6B1 . 0.9800 ?
C6B H6B2 . 0.9800 ?
O6B H6O2 . 0.8300 ?
O4B C1C . 1.407(4) ?
C1C O5C . 1.413(4) ?
C1C C2C . 1.513(5) ?
C1C H1C . 0.9900 ?
C2C O2C . 1.433(4) ?
C2C C3C . 1.514(5) ?
C2C H2C . 0.9900 ?
O2C H2O3 . 0.8300 ?
C3C C4C . 1.514(5) ?
C3C H3C1 . 0.9800 ?
C3C H3C2 . 0.9800 ?
C4C O4C . 1.449(4) ?
C4C C5C . 1.532(5) ?
C4C H4C . 0.9900 ?
C5C O5C . 1.441(4) ?
C5C C6C . 1.507(5) ?
C5C H5C . 0.9900 ?
C6C O6C . 1.432(4) ?
C6C H6C1 . 0.9800 ?
C6C H6C2 . 0.9800 ?
O6C H6O3 . 0.8300 ?
O4C C1D . 1.421(4) ?
C1D O5D . 1.415(4) ?
C1D C2D . 1.498(5) ?
C1D H1D . 0.9900 ?
C2D O2D . 1.435(4) ?
C2D C3D . 1.522(5) ?
C2D H2D . 0.9900 ?
O2D H2O4 . 0.8300 ?
C3D C4D . 1.515(5) ?
C3D H3D1 . 0.9800 ?
C3D H3D2 . 0.9800 ?
C4D O4D . 1.446(4) ?
C4D C5D . 1.525(5) ?
C4D H4D . 0.9900 ?
C5D O5D . 1.443(4) ?
C5D C6D . 1.509(5) ?
C5D H5D . 0.9900 ?
C6D O6D . 1.420(4) ?
C6D H6D1 . 0.9800 ?
C6D H6D2 . 0.9800 ?
O6D H6O4 . 0.8300 ?
O4D C1E . 1.409(4) ?
C1E O5E . 1.424(4) ?
C1E C2E . 1.518(5) ?
C1E H1E . 0.9900 ?
C2E O2E . 1.435(4) ?
C2E C3E . 1.512(5) ?
C2E H2E . 0.9900 ?
O2E H2O5 . 0.8300 ?
C3E C4E . 1.522(5) ?
C3E H3E1 . 0.9800 ?
C3E H3E2 . 0.9800 ?
C4E O4E . 1.444(4) ?
C4E C5E . 1.510(5) ?
C4E H4E . 0.9900 ?
C5E O5E . 1.452(4) ?
C5E C6E . 1.514(5) ?
C5E H5E . 0.9900 ?
C6E O6E . 1.420(4) ?
C6E H6E1 . 0.9800 ?
C6E H6E2 . 0.9800 ?
O6E H6O5 . 0.8300 ?
O4E C1F . 1.418(4) ?
C1F O5F . 1.408(4) ?
C1F C2F . 1.512(5) ?
C1F H1F . 0.9900 ?
C2F O2F . 1.440(4) ?
C2F C3F . 1.506(5) ?
C2F H2F . 0.9900 ?
O2F H2O6 . 0.8300 ?
C3F C4F . 1.508(5) ?
C3F H3F1 . 0.9800 ?
C3F H3F2 . 0.9800 ?
C4F C5F . 1.530(5) ?
C4F H4F . 0.9900 ?
C5F O5F . 1.445(4) ?
C5F C6F . 1.511(5) ?
C5F H5F . 0.9900 ?
C6F O6F . 1.422(4) ?
C6F H6F1 . 0.9800 ?
C6F H6F2 . 0.9800 ?
O6F H6O6 . 0.8300 ?
O1W H11W . 0.908(19) ?
O1W H12W . 0.898(19) ?
O2W H21W . 0.912(18) ?
O2W H22W . 0.891(19) ?
O3W H31W . 0.906(19) ?
O3W H32W . 0.906(19) ?
O4W H41W . 0.907(19) ?
O4W H42W . 0.889(19) ?
O5W H51W . 0.877(18) ?
O5W H52W . 0.902(19) ?
O6W H61W . 0.924(19) ?
O6W H62W . 0.888(19) ?
O11L C11L . 1.58(3) ?
C11L C21L . 1.65(3) ?
C21L C31L . 1.71(3) ?
C31L C41L . 1.44(3) ?
O12L C12L . 1.41(4) ?
C12L C22L . 1.63(3) ?
C22L C32L . 1.67(3) ?
C32L C42L . 1.58(3) ?

loop_
_geom_hbond_atom_site_label_D
_geom_hbond_atom_site_label_H
_geom_hbond_atom_site_label_A
_geom_hbond_site_symmetry_A
_geom_hbond_distance_DH
_geom_hbond_distance_HA
_geom_hbond_distance_DA
_geom_hbond_angle_DHA
O2A H2O1 O6W . 0.83 2.05 2.850(4) 160
O6A H6O1 O2C 2_545 0.83 1.90 2.710(4) 164
O2B H2O2 O2W 1_554 0.83 1.95 2.753(4) 162
O6B H6O2 O4W 2 0.83 2.09 2.796(4) 143
O2C H2O3 O1W 2 0.83 2.05 2.861(4) 166
O6C H6O3 O2A 2 0.83 1.87 2.696(4) 174
O2D H2O4 O5W 2_656 0.83 2.07 2.864(4) 161
O6D H6O4 O2F 2_556 0.83 1.96 2.791(4) 178
O2E H2O5 O2B 1_556 0.83 1.94 2.705(4) 152
O6E H6O5 O6B 1_556 0.83 1.88 2.682(4) 162
O2F H2O6 O3W . 0.83 2.06 2.864(4) 163
O6F H6O6 O2D 2_546 0.83 1.94 2.770(3) 174
O1W H11W O4W . 0.91(2) 1.93(2) 2.833(4) 174(3)
O1W H12W O6F . 0.90(2) 1.82(2) 2.698(4) 165(4)
O2W H21W O6A 1_656 0.91(2) 1.79(2) 2.696(4) 173(4)
O2W H22W O5W . 0.89(2) 1.89(2) 2.769(4) 168(4)
O3W H31W O2W . 0.91(2) 1.93(2) 2.835(4) 177(4)
O3W H32W O6C 2_546 0.91(2) 1.88(2) 2.762(4) 165(4)
O4W H41W O6W . 0.91(2) 1.98(2) 2.862(5) 164(4)
O4W H42W O6D 2_546 0.90(2) 1.90(2) 2.784(4) 178(4)
O5W H51W O6E 1_655 0.88(2) 1.87(2) 2.732(4) 168(4)
O5W H52W O3W 1_655 0.90(2) 2.13(2) 2.976(4) 157(4)
O6W H61W O1W 1_655 0.92(2) 1.90(2) 2.821(4) 172(4)
O6W H62W O2E 2_646 0.89(2) 1.88(2) 2.741(4) 163(4)

loop_
_geom_torsion_atom_site_label_1
_geom_torsion_atom_site_label_2
_geom_torsion_atom_site_label_3
_geom_torsion_atom_site_label_4
_geom_torsion
C4F O4F C1A O5A 99.9(3)
C4F O4F C1A C2A -138.3(3)
O4F C1A C2A O2A 173.4(3)
O5A C1A C2A O2A -64.8(3)
O4F C1A C2A C3A -67.1(4)
O5A C1A C2A C3A 54.7(4)
O2A C2A C3A C4A 69.4(4)
C1A C2A C3A C4A -50.5(4)
C2A C3A C4A O4A 165.1(3)
C2A C3A C4A C5A 49.0(4)
O4A C4A C5A O5A -168.4(3)
C3A C4A C5A O5A -50.6(4)
O4A C4A C5A C6A 72.1(4)
C3A C4A C5A C6A -170.1(3)
O4F C1A O5A C5A 60.4(4)
C2A C1A O5A C5A -59.2(3)
C6A C5A O5A C1A -179.1(3)
C4A C5A O5A C1A 57.1(4)
O5A C5A C6A O6A -63.0(4)
C4A C5A C6A O6A 59.6(4)
C5A C4A O4A C1B -133.5(3)
C3A C4A O4A C1B 106.7(3)
C4A O4A C1B O5B 113.3(3)
C4A O4A C1B C2B -124.2(3)
O5B C1B C2B O2B -68.0(3)
O4A C1B C2B O2B 170.3(3)
O5B C1B C2B C3B 54.7(4)
O4A C1B C2B C3B -67.0(4)
O2B C2B C3B C4B 72.6(4)
C1B C2B C3B C4B -49.0(4)
C2B C3B C4B O4B 166.3(3)
C2B C3B C4B C5B 47.6(4)
O4B C4B C5B O5B -164.4(3)
C3B C4B C5B O5B -49.3(4)
O4B C4B C5B C6B 76.5(4)
C3B C4B C5B C6B -168.4(3)
O4A C1B O5B C5B 59.5(4)
C2B C1B O5B C5B -60.3(4)
C6B C5B O5B C1B -179.0(3)
C4B C5B O5B C1B 57.0(4)
O5B C5B C6B O6B -65.7(4)
C4B C5B C6B O6B 56.4(4)
C5B C4B O4B C1C -93.0(4)
C3B C4B O4B C1C 147.0(3)
C4B O4B C1C O5C 111.8(3)
C4B O4B C1C C2C -126.1(3)
O4B C1C C2C O2C 174.8(3)
O5C C1C C2C O2C -62.9(4)
O4B C1C C2C C3C -65.7(3)
O5C C1C C2C C3C 56.6(4)
O2C C2C C3C C4C 69.0(4)
C1C C2C C3C C4C -52.0(4)
C2C C3C C4C O4C 168.5(3)
C2C C3C C4C C5C 50.3(4)
O4C C4C C5C O5C -167.9(2)
C3C C4C C5C O5C -51.1(4)
O4C C4C C5C C6C 72.8(4)
C3C C4C C5C C6C -170.5(3)
O4B C1C O5C C5C 58.8(4)
C2C C1C O5C C5C -60.8(3)
C6C C5C O5C C1C -179.4(3)
C4C C5C O5C C1C 57.1(3)
O5C C5C C6C O6C -74.2(4)
C4C C5C C6C O6C 47.1(4)
C3C C4C O4C C1D 136.9(3)
C5C C4C O4C C1D -102.6(3)
C4C O4C C1D O5D 105.6(3)
C4C O4C C1D C2D -132.5(3)
O5D C1D C2D O2D -59.6(3)
O4C C1D C2D O2D 178.3(2)
O5D C1D C2D C3D 59.5(3)
O4C C1D C2D C3D -62.6(3)
O2D C2D C3D C4D 67.4(4)
C1D C2D C3D C4D -53.3(4)
C2D C3D C4D O4D 164.9(3)
C2D C3D C4D C5D 46.2(4)
O4D C4D C5D O5D -161.7(2)
C3D C4D C5D O5D -43.8(4)
O4D C4D C5D C6D 79.9(3)
C3D C4D C5D C6D -162.2(3)
O4C C1D O5D C5D 59.8(4)
C2D C1D O5D C5D -59.5(3)
C6D C5D O5D C1D 174.1(3)
C4D C5D O5D C1D 50.9(4)
O5D C5D C6D O6D -71.1(4)
C4D C5D C6D O6D 52.2(4)
C3D C4D O4D C1E 125.9(3)
C5D C4D O4D C1E -112.4(3)
C4D O4D C1E O5E 95.1(3)
C4D O4D C1E C2E -142.1(3)
O4D C1E C2E O2E 165.7(3)
O5E C1E C2E O2E -71.5(3)
O4D C1E C2E C3E -70.7(3)
O5E C1E C2E C3E 52.1(4)
O2E C2E C3E C4E 71.3(4)
C1E C2E C3E C4E -49.6(4)
C2E C3E C4E O4E 171.5(3)
C2E C3E C4E C5E 51.8(4)
O4E C4E C5E O5E -171.2(2)
C3E C4E C5E O5E -54.9(4)
O4E C4E C5E C6E 70.8(4)
C3E C4E C5E C6E -172.9(3)
O4D C1E O5E C5E 61.9(3)
C2E C1E O5E C5E -58.7(4)
C4E C5E O5E C1E 59.8(3)
C6E C5E O5E C1E -175.7(3)
O5E C5E C6E O6E -69.0(3)
C4E C5E C6E O6E 51.6(4)
C5E C4E O4E C1F -96.5(3)
C3E C4E O4E C1F 143.6(3)
C4E O4E C1F O5F 104.7(3)
C4E O4E C1F C2F -133.7(3)
O5F C1F C2F O2F -59.3(4)
O4E C1F C2F O2F 178.7(3)
O5F C1F C2F C3F 58.8(3)
O4E C1F C2F C3F -63.3(3)
O2F C2F C3F C4F 66.9(4)
C1F C2F C3F C4F -52.3(4)
C1A O4F C4F C3F 130.6(3)
C1A O4F C4F C5F -107.5(3)
C2F C3F C4F O4F 166.1(3)
C2F C3F C4F C5F 46.9(4)
O4F C4F C5F O5F -163.5(3)
C3F C4F C5F O5F -45.6(4)
O4F C4F C5F C6F 77.8(4)
C3F C4F C5F C6F -164.3(3)
O4E C1F O5F C5F 58.2(3)
C2F C1F O5F C5F -60.9(3)
C6F C5F O5F C1F 177.5(3)
C4F C5F O5F C1F 53.5(3)
O5F C5F C6F O6F -67.8(4)
C4F C5F C6F O6F 54.6(4)
O11L C11L C21L C31L -175(3)
C11L C21L C31L C41L 103(2)
O12L C12L C22L C32L -115(3)
C12L C22L C32L C42L -151(3)
